data_4319967
loop_
_publ_author_name
'M. Kaliva'
'T. Giannadaki'
'A. Salifoglou'
'C. P. Raptopoulou'
'A. Terzis'
'V. Tangoulis'

_publ_section_title
;
 pH-Dependent Investigations of Vanadium(V)-Peroxo-Malate Complexes from
 Aqueous Solutions. In Search of Biologically Relevant Vanadium(V)-Peroxo
 Species
;
_journal_name_full 'Inorganic Chemistry'
_journal_page_first 3711
_journal_page_last 3718
_journal_paper_doi 10.1021/ic000894o
_journal_volume 40
_journal_year 2001
_chemical_formula_sum 'C8 H28 N4 O19 V2'
_chemical_formula_weight 586.22
_chemical_name_systematic
; 
 ? 
;
_space_group_IT_number 2
_symmetry_cell_setting triclinic
_symmetry_space_group_name_Hall '-P 1'
_symmetry_space_group_name_H-M 'P -1'
_atom_sites_solution_hydrogens geom
_atom_sites_solution_primary direct
_atom_sites_solution_secondary difmap
_audit_creation_method SHELXL
_cell_angle_alpha 104.81(1)
_cell_angle_beta 90.31(1)
_cell_angle_gamma 115.64(1)
_cell_formula_units_Z 2
_cell_length_a 9.158(4)
_cell_length_b 9.669(4)
_cell_length_c 14.185(6)
_cell_measurement_reflns_used 25
_cell_measurement_temperature 298
_cell_measurement_theta_max 27
_cell_measurement_theta_min 12
_cell_volume 1085.0(8)
_computing_cell_refinement 'Program LEAST (UCLA Crystallographic package, C.E.Strouse 1994)'
_computing_data_collection 'Program COLLECT (UCLA Crystallographic package, C.E.Strouse 1994)'
_computing_data_reduction 'Program REDUCE (UCLA Crystallographic package, C.E.Strouse 1994)'
_computing_molecular_graphics ORTEP
_computing_structure_refinement 'SHELXL-93 (Sheldrick, 1993)'
_computing_structure_solution 'SHELXS-86 (Sheldrick, 1990)'
_diffrn_ambient_temperature 298
_diffrn_measurement_device 'P21 Nicolet upgraded by Crystal Logic'
_diffrn_measurement_method 'theta-2theta scans'
_diffrn_radiation_monochromator graphite
_diffrn_radiation_source 'fine-focus sealed tube'
_diffrn_radiation_type CuK\a
_diffrn_radiation_wavelength 1.5418
_diffrn_reflns_av_R_equivalents 0.0392
_diffrn_reflns_av_sigmaI/netI 0.0429
_diffrn_reflns_limit_h_max 10
_diffrn_reflns_limit_h_min -10
_diffrn_reflns_limit_k_max 10
_diffrn_reflns_limit_k_min -11
_diffrn_reflns_limit_l_max 16
_diffrn_reflns_limit_l_min 0
_diffrn_reflns_number 3555
_diffrn_reflns_theta_max 61.98
_diffrn_reflns_theta_min 3.25
_diffrn_standards_decay_% -0.3
_diffrn_standards_interval_count 97
_diffrn_standards_number 3
_exptl_absorpt_coefficient_mu 8.149
_exptl_absorpt_correction_T_max 1.00
_exptl_absorpt_correction_T_min 0.92
_exptl_absorpt_correction_type 'psi-scan empirical'
_exptl_crystal_colour orange
_exptl_crystal_density_diffrn 1.794
_exptl_crystal_density_meas 1.77
_exptl_crystal_density_method 'floating method'
_exptl_crystal_description parallelipiped
_exptl_crystal_F_000 604
_exptl_crystal_size_max 0.40
_exptl_crystal_size_mid 0.10
_exptl_crystal_size_min 0.10
_refine_diff_density_max 0.700
_refine_diff_density_min -0.713
_refine_diff_density_rms 0.071
_refine_ls_extinction_method none
_refine_ls_goodness_of_fit_all 1.068
_refine_ls_goodness_of_fit_obs 1.053
_refine_ls_matrix_type full
_refine_ls_number_parameters 383
_refine_ls_number_reflns 3329
_refine_ls_number_restraints 0
_refine_ls_restrained_S_all 1.068
_refine_ls_restrained_S_obs 1.053
_refine_ls_R_factor_all 0.0687
_refine_ls_R_factor_obs 0.0498
_refine_ls_shift/esd_max 0.162
_refine_ls_shift/esd_mean 0.007
_refine_ls_structure_factor_coef Fsqd
_refine_ls_weighting_details 'w=1/[\s^2^(Fo^2^)+(0.0855P)^2^+1.8273P] where P=(Fo^2^+2Fc^2^)/3'
_refine_ls_weighting_scheme calc
_refine_ls_wR_factor_all 0.1756
_refine_ls_wR_factor_obs 0.1315
_reflns_number_observed 2730
_reflns_number_total 3329
_reflns_observed_criterion >2sigma(I)
_cod_data_source_file ic000894o_2.cif
_cod_data_source_block shel93
_cod_depositor_comments
;
The following automatic conversions were performed:

'_refine_ls_weighting_scheme' value 'calc
w=1/[\s^2^(Fo^2^)+(0.0855P)^2^+1.8273P] where P=(Fo^2^+2Fc^2^)/3' was
changed to 'calc'. New tag '_refine_ls_weighting_details' was
created. The value of the new tag was set to
'w=1/[\s^2^(Fo^2^)+(0.0855P)^2^+1.8273P] where P=(Fo^2^+2Fc^2^)/3'.

Automatic conversion script
Id: cif_fix_values 3143 2015-03-26 13:38:13Z robertas 
;
_cod_original_cell_volume 1085.0(7)
_cod_database_code 4319967

loop_
_symmetry_equiv_pos_as_xyz
'x, y, z'
'-x, -y, -z'

loop_
_atom_site_aniso_label
_atom_site_aniso_U_11
_atom_site_aniso_U_22
_atom_site_aniso_U_33
_atom_site_aniso_U_23
_atom_site_aniso_U_13
_atom_site_aniso_U_12
V1 0.036(1) 0.029(1) 0.034(1) 0.000(1) 0.006(1) 0.007(1)
O1 0.050(2) 0.044(2) 0.039(2) -0.001(1) 0.007(1) 0.021(1)
O3 0.042(2) 0.031(1) 0.039(2) 0.004(1) 0.002(1) 0.012(1)
O5 0.042(2) 0.040(2) 0.037(2) 0.005(1) 0.006(1) 0.010(1)
O6 0.048(2) 0.046(2) 0.046(2) 0.011(1) 0.016(1) 0.016(1)
O7 0.049(2) 0.045(2) 0.041(2) 0.002(1) 0.000(1) 0.016(2)
O8 0.055(2) 0.039(2) 0.041(2) 0.000(1) 0.004(2) 0.011(2)
C1 0.038(2) 0.036(2) 0.043(3) 0.003(2) 0.013(2) 0.010(2)
O2 0.050(2) 0.049(2) 0.054(2) 0.008(2) 0.011(2) 0.027(2)
C2 0.040(2) 0.040(2) 0.037(2) 0.000(2) 0.005(2) 0.014(2)
C3 0.050(3) 0.047(3) 0.038(2) 0.004(2) 0.011(2) 0.021(2)
C4 0.043(2) 0.030(2) 0.039(2) 0.005(2) 0.014(2) 0.013(2)
O4 0.048(2) 0.049(2) 0.050(2) 0.011(2) 0.021(2) 0.014(2)
V2 0.039(1) 0.033(1) 0.036(1) 0.003(1) 0.008(1) 0.011(1)
O11 0.042(2) 0.040(2) 0.059(2) 0.003(2) 0.003(2) 0.013(1)
O13 0.043(2) 0.037(2) 0.036(2) 0.004(1) 0.003(1) 0.020(1)
O15 0.059(2) 0.042(2) 0.039(2) 0.004(1) 0.015(2) 0.018(2)
O16 0.048(2) 0.056(2) 0.050(2) 0.015(2) 0.016(2) 0.017(2)
O17 0.059(2) 0.039(2) 0.053(2) -0.001(2) 0.004(2) 0.013(2)
O18 0.059(2) 0.040(2) 0.056(2) -0.001(2) 0.004(2) 0.019(2)
C11 0.040(2) 0.046(2) 0.040(2) 0.006(2) 0.011(2) 0.016(2)
O12 0.048(2) 0.053(2) 0.069(2) 0.012(2) 0.002(2) 0.023(2)
C12 0.043(2) 0.042(2) 0.047(2) 0.000(2) 0.007(2) 0.017(2)
C13 0.047(3) 0.045(3) 0.049(2) 0.011(2) 0.009(2) 0.017(2)
C14 0.042(2) 0.050(2) 0.043(3) 0.005(2) 0.012(2) 0.014(2)
O14 0.088(3) 0.067(3) 0.060(2) 0.020(2) 0.036(2) 0.018(2)
N1 0.046(2) 0.046(2) 0.049(2) 0.006(2) 0.009(2) 0.017(2)
N2 0.049(3) 0.104(4) 0.048(3) -0.012(3) 0.015(2) 0.023(3)
N3 0.069(3) 0.070(3) 0.081(4) 0.025(3) 0.038(3) 0.032(3)
N4 0.112(4) 0.064(3) 0.078(4) 0.029(3) 0.036(3) 0.040(3)
W1 0.105(4) 0.064(3) 0.095(3) 0.005(2) 0.054(3) 0.017(3)
W2 0.071(3) 0.068(3) 0.098(4) -0.004(3) 0.028(3) 0.011(2)
W3 0.071(3) 0.110(5) 0.144(6) -0.035(4) 0.007(3) 0.032(3)

loop_
_atom_site_label
_atom_site_type_symbol
_atom_site_fract_x
_atom_site_fract_y
_atom_site_fract_z
_atom_site_U_iso_or_equiv
_atom_site_thermal_displace_type
_atom_site_occupancy
_atom_site_calc_flag
_atom_site_refinement_flags
_atom_site_disorder_group
V1 V 0.4570(1) 0.8569(1) 0.3977(1) 0.038(1) Uani 1 d . .
O1 O 0.5368(4) 0.6960(4) 0.4003(2) 0.047(1) Uani 1 d . .
O3 O 0.5843(4) 0.9527(3) 0.5293(2) 0.040(1) Uani 1 d . .
O5 O 0.2741(4) 0.7202(4) 0.4927(2) 0.044(1) Uani 1 d . .
O6 O 0.5889(4) 0.9457(4) 0.3361(2) 0.049(1) Uani 1 d . .
O7 O 0.2615(4) 0.8094(4) 0.3202(2) 0.049(1) Uani 1 d . .
O8 O 0.3035(4) 0.6797(4) 0.2957(2) 0.051(1) Uani 1 d . .
C1 C 0.6100(5) 0.7106(5) 0.4818(3) 0.043(1) Uani 1 d . .
O2 O 0.6786(4) 0.6286(4) 0.4913(3) 0.051(1) Uani 1 d . .
C2 C 0.6069(5) 0.8415(5) 0.5685(3) 0.043(1) Uani 1 d . .
C3 C 0.4691(6) 0.7663(6) 0.6263(4) 0.047(1) Uani 1 d . .
C4 C 0.2976(5) 0.7130(5) 0.5787(3) 0.039(1) Uani 1 d . .
O4 O 0.1847(4) 0.6605(4) 0.6288(2) 0.053(1) Uani 1 d . .
V2 V 0.1646(1) 0.1614(1) 0.0575(1) 0.039(1) Uani 1 d . .
O11 O 0.3521(4) 0.1177(4) 0.0963(3) 0.051(1) Uani 1 d . .
O13 O 0.0736(4) -0.0760(3) -0.0026(2) 0.039(1) Uani 1 d . .
O15 O 0.0629(4) 0.0659(4) 0.1846(2) 0.050(1) Uani 1 d . .
O16 O 0.2454(4) 0.2158(4) -0.0346(2) 0.054(1) Uani 1 d . .
O17 O 0.2816(4) 0.3472(4) 0.1617(3) 0.057(1) Uani 1 d . .
O18 O 0.1302(4) 0.3367(4) 0.1248(3) 0.056(1) Uani 1 d . .
C11 C 0.3210(6) -0.0272(6) 0.0874(3) 0.045(1) Uani 1 d . .
O12 O 0.4231(4) -0.0676(4) 0.1101(3) 0.058(1) Uani 1 d . .
C12 C 0.1437(6) -0.1482(6) 0.0470(3) 0.048(1) Uani 1 d . .
C13 C 0.0571(6) -0.1977(6) 0.1305(4) 0.049(1) Uani 1 d . .
C14 C 0.0170(6) -0.0694(6) 0.1985(3) 0.049(1) Uani 1 d . .
O14 O -0.0591(5) -0.1096(5) 0.2671(2) 0.078(1) Uani 1 d . .
N1 N 0.8519(6) 0.6221(5) 0.6495(3) 0.050(1) Uani 1 d . .
N2 N 0.7557(7) 0.1097(8) 0.1844(4) 0.078(2) Uani 1 d . .
N3 N -0.0417(7) 0.6734(7) 0.3850(5) 0.072(2) Uani 1 d . .
N4 N 0.4071(8) 0.6296(6) 0.0994(5) 0.082(2) Uani 1 d . .
W1 O 0.6537(7) 0.6236(6) 0.2239(4) 0.099(2) Uani 1 d . .
W2 O 0.6643(6) 0.3598(6) 0.1094(4) 0.092(2) Uani 1 d . .
W3 O 0.0661(7) 0.9123(9) 0.5622(6) 0.127(3) Uani 1 d . .
H2 H 0.7250(52) 0.9007(50) 0.6095(31) 0.033(11) Uiso 1 d . .
H3A H 0.4813(58) 0.8404(59) 0.6883(38) 0.046(13) Uiso 1 d . .
H3B H 0.4733(73) 0.6744(77) 0.6389(45) 0.074(19) Uiso 1 d . .
H12 H 0.1375(59) -0.2501(61) -0.0039(37) 0.050(14) Uiso 1 d . .
H13A H -0.0571(64) -0.2990(62) 0.0985(38) 0.053(14) Uiso 1 d . .
H13B H 0.1212(72) -0.2311(72) 0.1753(45) 0.073(18) Uiso 1 d . .
HN1A H 0.9452(71) 0.6399(65) 0.6390(40) 0.051(16) Uiso 1 d . .
HN1B H 0.8093(98) 0.5117(105) 0.6609(61) 0.117(28) Uiso 1 d . .
HN1C H 0.8608(83) 0.6998(88) 0.7115(56) 0.094(23) Uiso 1 d . .
HN1D H 0.7824(110) 0.6309(102) 0.6029(67) 0.125(31) Uiso 1 d . .
HN2A H 0.6394(85) 0.0596(78) 0.1520(48) 0.079(19) Uiso 1 d . .
HN2B H 0.8276(102) 0.1355(98) 0.1487(62) 0.106(28) Uiso 1 d . .
HN2C H 0.7742(94) 0.1706(92) 0.2267(59) 0.088(27) Uiso 1 d . .
HN3A H 0.0235(198) 0.6925(194) 0.3654(123) 0.258(81) Uiso 1 d . .
HN3B H -0.0323(80) 0.7341(81) 0.4355(52) 0.070(21) Uiso 1 d . .
HN4A H 0.3473(54) 0.6078(54) 0.0372(36) 0.034(12) Uiso 1 d . .
HW1A H 0.7376(243) 0.7560(234) 0.2604(139) 0.182(99) Uiso 1 d . .
HW2A H 0.6717(80) 0.4082(82) 0.1609(51) 0.072(20) Uiso 1 d . .
HW2B H 0.5631(132) 0.2843(127) 0.1056(78) 0.157(42) Uiso 1 d . .
HW3A H 0.0344(145) 0.9720(138) 0.5869(91) 0.166(50) Uiso 1 d . .
HW3B H 0.1720(219) 0.9233(204) 0.5235(132) 0.296(85) Uiso 1 d . .

loop_
_atom_type_symbol
_atom_type_description
_atom_type_scat_dispersion_real
_atom_type_scat_dispersion_imag
_atom_type_scat_source
C C 0.0033 0.0016 'International Tables Vol C Tables 4.2.6.8 and 6.1.1.4'
H H 0.0000 0.0000 'International Tables Vol C Tables 4.2.6.8 and 6.1.1.4'
O O 0.0106 0.0060 'International Tables Vol C Tables 4.2.6.8 and 6.1.1.4'
V V 0.3005 0.5294 'International Tables Vol C Tables 4.2.6.8 and 6.1.1.4'
K K 0.2009 0.2494 'International Tables Vol C Tables 4.2.6.8 and 6.1.1.4'

loop_
_geom_angle_atom_site_label_1
_geom_angle_atom_site_label_2
_geom_angle_atom_site_label_3
_geom_angle
_geom_angle_site_symmetry_1
_geom_angle_site_symmetry_3
_geom_angle_publ_flag
O6 V1 O7 101.5(2) . . ?
O6 V1 O8 100.2(2) . . ?
O8 V1 O7 44.8(2) . . ?
O6 V1 O3 98.3(2) . . ?
O7 V1 O3 148.69(14) . . ?
O8 V1 O3 151.9(2) . . ?
O6 V1 O3 97.9(2) . 2_676 ?
O7 V1 O3 81.82(14) . 2_676 ?
O8 V1 O3 126.0(2) . 2_676 ?
O3 V1 O3 71.6(2) . 2_676 ?
O6 V1 O1 92.9(2) . . ?
O7 V1 O1 124.31(14) . . ?
O8 V1 O1 79.9(2) . . ?
O3 V1 O1 78.19(13) . . ?
O3 V1 O1 149.04(13) 2_676 . ?
O6 V1 O5 173.1(2) . . ?
O7 V1 O5 84.53(14) . . ?
O8 V1 O5 81.70(13) . . ?
O3 V1 O5 77.61(12) . . ?
O3 V1 O5 86.14(12) 2_676 . ?
O1 V1 O5 80.91(13) . . ?
C1 O1 V1 117.7(3) . . ?
C2 O3 V1 114.3(2) . . ?
C2 O3 V1 127.9(3) . 2_676 ?
V1 O3 V1 108.4(2) . 2_676 ?
C4 O5 V1 131.2(3) . . ?
O8 O7 V1 68.6(2) . . ?
O7 O8 V1 66.5(2) . . ?
O2 C1 O1 123.9(4) . . ?
O2 C1 C2 122.2(4) . . ?
O1 C1 C2 113.9(4) . . ?
O3 C2 C3 111.4(4) . . ?
O3 C2 C1 107.5(4) . . ?
C3 C2 C1 109.5(4) . . ?
C4 C3 C2 116.0(4) . . ?
O4 C4 O5 123.5(4) . . ?
O4 C4 C3 116.2(4) . . ?
O5 C4 C3 120.3(4) . . ?
O16 V2 O17 101.7(2) . . ?
O16 V2 O18 102.1(2) . . ?
O17 V2 O18 44.9(2) . . ?
O16 V2 O13 97.9(2) . . ?
O17 V2 O13 151.0(2) . . ?
O18 V2 O13 148.52(14) . . ?
O16 V2 O13 98.0(2) . 2 ?
O17 V2 O13 125.2(2) . 2 ?
O18 V2 O13 81.26(14) . 2 ?
O13 V2 O13 72.03(14) . 2 ?
O16 V2 O11 92.3(2) . . ?
O17 V2 O11 80.3(2) . . ?
O18 V2 O11 124.9(2) . . ?
O13 V2 O11 77.78(13) . . ?
O13 V2 O11 149.13(13) 2 . ?
O16 V2 O15 173.7(2) . . ?
O17 V2 O15 80.78(14) . . ?
O18 V2 O15 83.8(2) . . ?
O13 V2 O15 77.73(12) . . ?
O13 V2 O15 85.02(13) 2 . ?
O11 V2 O15 82.39(14) . . ?
C11 O11 V2 117.6(3) . . ?
C12 O13 V2 113.1(2) . . ?
C12 O13 V2 127.9(3) . 2 ?
V2 O13 V2 107.96(14) . 2 ?
C14 O15 V2 132.4(3) . . ?
O18 O17 V2 67.6(2) . . ?
O17 O18 V2 67.5(2) . . ?
O12 C11 O11 123.4(4) . . ?
O12 C11 C12 122.3(4) . . ?
O11 C11 C12 114.3(4) . . ?
O13 C12 C13 111.8(4) . . ?
O13 C12 C11 108.1(4) . . ?
C13 C12 C11 109.7(4) . . ?
C12 C13 C14 114.5(4) . . ?
O14 C14 O15 124.0(5) . . ?
O14 C14 C13 114.8(5) . . ?
O15 C14 C13 121.2(4) . . ?

loop_
_geom_bond_atom_site_label_1
_geom_bond_atom_site_label_2
_geom_bond_distance
_geom_bond_site_symmetry_2
_geom_bond_publ_flag
V1 O6 1.599(3) . ?
V1 O7 1.859(3) . ?
V1 O8 1.887(3) . ?
V1 O3 1.987(3) . ?
V1 O3 2.026(3) 2_676 ?
V1 O1 2.034(3) . ?
V1 O5 2.294(3) . ?
O1 C1 1.277(6) . ?
O3 C2 1.416(6) . ?
O3 V1 2.026(3) 2_676 ?
O5 C4 1.263(5) . ?
O7 O8 1.428(5) . ?
C1 O2 1.236(6) . ?
C1 C2 1.533(6) . ?
C2 C3 1.522(7) . ?
C3 C4 1.516(7) . ?
C4 O4 1.252(5) . ?
V2 O16 1.599(3) . ?
V2 O17 1.876(3) . ?
V2 O18 1.877(4) . ?
V2 O13 2.007(3) . ?
V2 O13 2.035(3) 2 ?
V2 O11 2.042(4) . ?
V2 O15 2.257(3) . ?
O11 C11 1.273(6) . ?
O13 C12 1.423(6) . ?
O13 V2 2.035(3) 2 ?
O15 C14 1.259(6) . ?
O17 O18 1.432(5) . ?
C11 O12 1.229(6) . ?
C11 C12 1.528(6) . ?
C12 C13 1.515(7) . ?
C13 C14 1.517(7) . ?
C14 O14 1.245(6) . ?
